data_1510031
loop_
_publ_author_name
'Shevel'kov, A.V.'
'Popovkin, B.A.'
'Shatruk, M.M.'
'Kovnir, K.A.'

_publ_section_title
;
 Ag3 Sn P7: A polyphosphide with a unique infinite(P7) chain and a novel
 Ag3 Sn heterocluster
;
_journal_name_full 'Angew. Chem. Int. ed.'
_journal_page_first 2508
_journal_page_last 2509
_journal_paper_doi 10.1002/1521-3773(20000717)39:14<2508::AID-ANIE2508>3.0.CO;2-O
_journal_volume 39
_journal_year 2000
_chemical_formula_sum 'Ag3 P7 Sn'
_chemical_name_systematic 'Ag3 Sn P7'
_space_group_IT_number 11
_symmetry_space_group_name_Hall '-P 2yb'
_symmetry_space_group_name_H-M 'P 1 21/m 1'
_cell_angle_alpha 90
_cell_angle_beta 108.17
_cell_angle_gamma 90
_cell_formula_units_Z 2
_cell_length_a 6.36
_cell_length_b 11.071
_cell_length_c 6.518
_cell_volume 436.058
_citation_journal_id_ASTM ACIEF5
_cod_data_source_file silver3-x_74.cif
_cod_data_source_block Ag3P7Sn1
_cod_original_cell_volume 436.0576
_cod_original_formula_sum 'Ag3 P7 Sn1'
_cod_database_code 1510031

loop_
_symmetry_equiv_pos_as_xyz
x,y,z
-x,y+1/2,-z
-x,-y,-z
x,-y-1/2,z

loop_
_atom_site_label
_atom_site_type_symbol
_atom_site_fract_x
_atom_site_fract_y
_atom_site_fract_z
_atom_site_occupancy
_atom_site_U_iso_or_equiv
Ag1 Ag+1 0.92621 0.25 0.67347 1 0.0
P4 P 0.7267 0.25 0.2731 1 0.0
P2 P 0.7217 0.08887 0.8041 1 0.0
Ag2 Ag+1 0.30859 0.10412 0.68302 1 0.0
Sn1 Sn+2 0.30715 0.25 0.04299 1 0.0
P3 P 0.1961 0.09142 0.2818 1 0.0
P1 P 0.8335 0.08058 0.1582 1 0.0
